data_2105747
loop_
_publ_author_name
'Bisht, Kamal Kumar'
'Patel, Priyank'
'Rachuri, Yadagiri'
'Eringathodi, Suresh'

_publ_section_title
;
 Binary co-crystals of the active pharmaceutical ingredient
 1,4-bis(4-pyridyl)-2,3-diaza-1,3-butadiene and camphoric acid
;
_journal_coeditor_code BI5004
_journal_issue 1
_journal_name_full 'Acta Crystallographica Section B'
_journal_page_first 63
_journal_page_last 71
_journal_paper_doi 10.1107/S2052520613031260
_journal_volume 70
_journal_year 2014
_chemical_formula_moiety '3(C12 H10 N4), 2(C10 H16 O4)'
_chemical_formula_sum 'C56 H62 N12 O8'
_chemical_formula_weight 1031.18
_space_group_IT_number 4
_symmetry_cell_setting monoclinic
_symmetry_space_group_name_Hall 'P 2yb'
_symmetry_space_group_name_H-M 'P 1 21 1'
_atom_sites_solution_hydrogens geom
_atom_sites_solution_primary direct
_atom_sites_solution_secondary difmap
_audit_creation_method SHELXL-97
_cell_angle_alpha 90.00
_cell_angle_beta 95.734(3)
_cell_angle_gamma 90.00
_cell_formula_units_Z 2
_cell_length_a 9.9568(17)
_cell_length_b 12.914(2)
_cell_length_c 20.203(4)
_cell_measurement_reflns_used 4895
_cell_measurement_temperature 110(2)
_cell_measurement_theta_max 28.12
_cell_measurement_theta_min 2.38
_cell_volume 2584.7(8)
_computing_cell_refinement SMART
_computing_data_collection 'SMART (Bruker, 2008)'
_computing_data_reduction 'SAINT (Bruker, 2008)'
_computing_molecular_graphics 'Mercury (Macrae et al., 2006)'
_computing_publication_material SHELXL97
_computing_structure_refinement 'SHELXL97 (Sheldrick, 2008)'
_computing_structure_solution 'SHELXS97 (Sheldrick, 2008)'
_diffrn_ambient_temperature 110(2)
_diffrn_measured_fraction_theta_full 0.982
_diffrn_measured_fraction_theta_max 0.982
_diffrn_measurement_device_type 'Bruker SMART APEX CCD'
_diffrn_measurement_method '\w and \f scans'
_diffrn_radiation_monochromator graphite
_diffrn_radiation_source 'fine-focus sealed tube'
_diffrn_radiation_type MoK\a
_diffrn_radiation_wavelength 0.71073
_diffrn_reflns_av_R_equivalents 0.0286
_diffrn_reflns_av_sigmaI/netI 0.0568
_diffrn_reflns_limit_h_max 12
_diffrn_reflns_limit_h_min -10
_diffrn_reflns_limit_k_max 16
_diffrn_reflns_limit_k_min -15
_diffrn_reflns_limit_l_max 22
_diffrn_reflns_limit_l_min -25
_diffrn_reflns_number 12491
_diffrn_reflns_theta_full 27.00
_diffrn_reflns_theta_max 27.00
_diffrn_reflns_theta_min 1.87
_diffrn_standards_number 0
_exptl_absorpt_coefficient_mu 0.091
_exptl_absorpt_correction_T_max 0.9909
_exptl_absorpt_correction_T_min 0.9406
_exptl_absorpt_correction_type multi-scan
_exptl_absorpt_process_details 'SADABS (Bruker, 2008)'
_exptl_crystal_colour yellow
_exptl_crystal_density_diffrn 1.325
_exptl_crystal_density_method 'not measured'
_exptl_crystal_description block
_exptl_crystal_F_000 1092
_exptl_crystal_size_max 0.68
_exptl_crystal_size_mid 0.48
_exptl_crystal_size_min 0.10
_refine_diff_density_max 0.385
_refine_diff_density_min -0.294
_refine_ls_abs_structure_details
;
 In the absence of significant anomalous scattering, the absolute structure is
 not determined from the diffraction data. It is assigned on the basis of the
 known configuration for S,R-(-)-camphoric acid.
;
_refine_ls_extinction_method none
_refine_ls_goodness_of_fit_ref 1.110
_refine_ls_hydrogen_treatment constr
_refine_ls_matrix_type full
_refine_ls_number_parameters 695
_refine_ls_number_reflns 9631
_refine_ls_number_restraints 1
_refine_ls_restrained_S_all 1.110
_refine_ls_R_factor_all 0.0763
_refine_ls_R_factor_gt 0.0712
_refine_ls_shift/su_max 0.001
_refine_ls_shift/su_mean 0.000
_refine_ls_structure_factor_coef Fsqd
_refine_ls_weighting_details 'calc w=1/[\s^2^(Fo^2^)+(0.0847P)^2^+1.6575P] where P=(Fo^2^+2Fc^2^)/3'
_refine_ls_weighting_scheme calc
_refine_ls_wR_factor_gt 0.1733
_refine_ls_wR_factor_ref 0.1777
_reflns_number_gt 8918
_reflns_number_total 9631
_reflns_threshold_expression I>2\s(I)
_cod_data_source_file bi5004sup1.cif
_cod_data_source_block ccp32
_cod_original_sg_symbol_H-M 'P 21'
_cod_database_code 2105747

loop_
_symmetry_equiv_pos_as_xyz
'x, y, z'
'-x, y+1/2, -z'

loop_
_atom_site_type_symbol
_atom_site_label
_atom_site_fract_x
_atom_site_fract_y
_atom_site_fract_z
_atom_site_U_iso_or_equiv
_atom_site_adp_type
_atom_site_calc_flag
_atom_site_refinement_flags
_atom_site_occupancy
_atom_site_symmetry_multiplicity
O O1 1.2428(2) 0.6358(2) 0.46591(12) 0.0213(6) Uani d . 1 1
H H1C 1.2846 0.6736 0.4427 0.032 Uiso calc R 1 1
O O2 1.0961(3) 0.6341(3) 0.37576(13) 0.0369(8) Uani d . 1 1
O O3 0.8226(3) 0.5275(2) 0.64989(12) 0.0277(7) Uani d . 1 1
O O4 0.6638(3) 0.5436(3) 0.56443(12) 0.0295(7) Uani d . 1 1
H H4C 0.6201 0.5680 0.5930 0.044 Uiso calc R 1 1
O O5 0.6886(3) 0.4666(3) 0.85365(13) 0.0312(7) Uani d . 1 1
O O6 0.8385(2) 0.4669(3) 0.94262(13) 0.0275(7) Uani d . 1 1
H H6C 0.8878 0.4440 0.9159 0.041 Uiso calc R 1 1
O O7 0.2698(2) 0.3594(2) 1.03924(12) 0.0236(6) Uani d . 1 1
H H7C 0.2258 0.3260 1.0640 0.035 Uiso calc R 1 1
O O8 0.4103(3) 0.3809(2) 1.13210(12) 0.0262(6) Uani d . 1 1
N N1 -0.1893(4) 1.1378(3) 0.9240(2) 0.0383(9) Uani d . 1 1
N N2 0.1174(3) 0.9157(3) 0.80028(17) 0.0307(8) Uani d . 1 1
N N3 0.1737(3) 0.8654(3) 0.74784(17) 0.0295(8) Uani d . 1 1
N N4 0.5106(3) 0.6357(3) 0.64606(16) 0.0253(8) Uani d . 1 1
N N5 0.6086(3) 0.2565(2) 0.60750(14) 0.0170(6) Uani d . 1 1
N N6 0.2791(3) 0.4743(3) 0.72367(15) 0.0196(7) Uani d . 1 1
N N7 0.2335(3) 0.5324(3) 0.77666(15) 0.0179(7) Uani d . 1 1
N N8 -0.1069(3) 0.7468(3) 0.88922(16) 0.0224(7) Uani d . 1 1
N N9 0.6933(4) -0.1350(3) 0.59125(18) 0.0343(9) Uani d . 1 1
N N10 0.3850(3) 0.0986(3) 0.70498(16) 0.0247(7) Uani d . 1 1
N N11 0.3252(3) 0.1482(3) 0.75705(15) 0.0241(7) Uani d . 1 1
N N12 -0.0144(3) 0.3692(3) 0.86052(16) 0.0263(8) Uani d . 1 1
C C1 -0.1544(4) 1.1012(4) 0.8099(2) 0.0325(10) Uani d . 1 1
H H1 -0.1794 1.1144 0.7651 0.039 Uiso calc R 1 1
C C2 -0.2155(4) 1.1532(3) 0.8591(3) 0.0370(11) Uani d . 1 1
H H2 -0.2801 1.2028 0.8454 0.044 Uiso calc R 1 1
C C3 -0.0942(4) 1.0673(3) 0.9420(2) 0.0291(9) Uani d . 1 1
H H3 -0.0724 1.0556 0.9872 0.035 Uiso calc R 1 1
C C4 -0.0266(4) 1.0112(4) 0.8980(2) 0.0274(9) Uani d . 1 1
H H4 0.0371 0.9619 0.9134 0.033 Uiso calc R 1 1
C C5 -0.0548(4) 1.0292(3) 0.8295(2) 0.0282(9) Uani d . 1 1
C C6 0.0180(4) 0.9731(4) 0.7808(2) 0.0287(9) Uani d . 1 1
H H6 -0.0090 0.9798 0.7356 0.034 Uiso calc R 1 1
C C7 0.2843(4) 0.8212(3) 0.76873(19) 0.0249(9) Uani d . 1 1
H H7 0.3174 0.8281 0.8132 0.030 Uiso calc R 1 1
C C8 0.3606(4) 0.7594(3) 0.7242(2) 0.0230(8) Uani d . 1 1
C C9 0.4763(4) 0.7073(3) 0.75123(18) 0.0224(8) Uani d . 1 1
H H9 0.5050 0.7128 0.7963 0.027 Uiso calc R 1 1
C C10 0.5475(4) 0.6475(3) 0.71020(19) 0.0231(8) Uani d . 1 1
H H10 0.6251 0.6139 0.7286 0.028 Uiso calc R 1 1
C C11 0.3987(4) 0.6856(4) 0.62037(19) 0.0290(10) Uani d . 1 1
H H11 0.3717 0.6781 0.5752 0.035 Uiso calc R 1 1
C C12 0.3226(4) 0.7466(4) 0.65752(19) 0.0273(9) Uani d . 1 1
H H12 0.2455 0.7793 0.6377 0.033 Uiso calc R 1 1
C C13 0.5971(3) 0.3409(3) 0.71182(18) 0.0208(8) Uani d . 1 1
H H13 0.6388 0.3568 0.7538 0.025 Uiso calc R 1 1
C C14 0.6639(4) 0.2830(3) 0.66847(18) 0.0221(8) Uani d . 1 1
H H14 0.7514 0.2613 0.6819 0.027 Uiso calc R 1 1
C C15 0.4828(4) 0.2887(3) 0.58927(17) 0.0175(7) Uani d . 1 1
H H15 0.4431 0.2707 0.5472 0.021 Uiso calc R 1 1
C C16 0.4086(3) 0.3476(3) 0.62980(17) 0.0179(8) Uani d . 1 1
H H16 0.3211 0.3682 0.6153 0.021 Uiso calc R 1 1
C C17 0.4674(3) 0.3753(3) 0.69260(17) 0.0152(7) Uani d . 1 1
C C18 0.3977(3) 0.4375(3) 0.73973(17) 0.0174(8) Uani d . 1 1
H H18 0.4404 0.4505 0.7820 0.021 Uiso calc R 1 1
C C19 0.1171(3) 0.5698(3) 0.75995(17) 0.0177(8) Uani d . 1 1
H H19 0.0765 0.5581 0.7171 0.021 Uiso calc R 1 1
C C20 0.0442(3) 0.6313(3) 0.80636(17) 0.0167(7) Uani d . 1 1
C C21 -0.0866(3) 0.6630(3) 0.78496(18) 0.0206(8) Uani d . 1 1
H H21 -0.1262 0.6462 0.7427 0.025 Uiso calc R 1 1
C C22 -0.1567(4) 0.7208(3) 0.82872(19) 0.0224(8) Uani d . 1 1
H H22 -0.2438 0.7423 0.8142 0.027 Uiso calc R 1 1
C C23 0.0198(3) 0.7167(3) 0.90946(18) 0.0213(8) Uani d . 1 1
H H23 0.0569 0.7356 0.9518 0.026 Uiso calc R 1 1
C C24 0.0976(4) 0.6585(3) 0.86985(18) 0.0216(8) Uani d . 1 1
H H24 0.1844 0.6381 0.8858 0.026 Uiso calc R 1 1
C C25 0.6610(4) -0.0848(4) 0.7025(2) 0.0309(9) Uani d . 1 1
H H25 0.6858 -0.0930 0.7478 0.037 Uiso calc R 1 1
C C26 0.7245(4) -0.1413(4) 0.6563(2) 0.0337(10) Uani d . 1 1
H H26 0.7933 -0.1864 0.6720 0.040 Uiso calc R 1 1
C C27 0.5969(4) -0.0680(4) 0.5700(2) 0.0330(10) Uani d . 1 1
H H27 0.5748 -0.0618 0.5244 0.040 Uiso calc R 1 1
C C28 0.5274(4) -0.0071(3) 0.61141(19) 0.0250(9) Uani d . 1 1
H H28 0.4609 0.0385 0.5938 0.030 Uiso calc R 1 1
C C29 0.5589(4) -0.0152(3) 0.67975(19) 0.0226(8) Uani d . 1 1
C C30 0.4859(4) 0.0424(3) 0.72710(18) 0.0224(8) Uani d . 1 1
H H30 0.5122 0.0384 0.7725 0.027 Uiso calc R 1 1
C C31 0.2160(4) 0.1917(3) 0.7350(2) 0.0243(9) Uani d . 1 1
H H31 0.1863 0.1862 0.6900 0.029 Uiso calc R 1 1
C C32 0.1350(4) 0.2507(3) 0.77874(18) 0.0191(8) Uani d . 1 1
C C33 0.0279(4) 0.3116(3) 0.75205(18) 0.0222(8) Uani d . 1 1
H H33 0.0040 0.3134 0.7064 0.027 Uiso calc R 1 1
C C34 -0.0422(4) 0.3693(3) 0.7947(2) 0.0257(9) Uani d . 1 1
H H34 -0.1129 0.4106 0.7764 0.031 Uiso calc R 1 1
C C35 0.0883(4) 0.3087(4) 0.88620(19) 0.0297(10) Uani d . 1 1
H H35 0.1089 0.3076 0.9321 0.036 Uiso calc R 1 1
C C36 0.1642(4) 0.2485(3) 0.8475(2) 0.0254(9) Uani d . 1 1
H H36 0.2336 0.2071 0.8671 0.030 Uiso calc R 1 1
C C37 0.7851(3) 0.5208(3) 0.59085(19) 0.0203(8) Uani d . 1 1
C C38 0.8773(3) 0.4842(3) 0.53852(16) 0.0149(7) Uani d . 1 1
C C39 1.0106(3) 0.4350(3) 0.56976(17) 0.0187(7) Uani d . 1 1
H H39A 1.0344 0.4622 0.6141 0.022 Uiso calc R 1 1
H H39B 1.0014 0.3604 0.5726 0.022 Uiso calc R 1 1
C C40 1.1200(3) 0.4635(3) 0.52369(16) 0.0154(6) Uani d . 1 1
H H40A 1.1920 0.5030 0.5477 0.019 Uiso calc R 1 1
H H40B 1.1583 0.4015 0.5060 0.019 Uiso calc R 1 1
C C41 1.0473(3) 0.5285(3) 0.46752(17) 0.0160(7) Uani d . 1 1
H H41 1.0070 0.4797 0.4340 0.019 Uiso calc R 1 1
C C42 1.1301(4) 0.6047(3) 0.43149(17) 0.0199(8) Uani d . 1 1
C C43 0.9273(3) 0.5810(3) 0.50009(17) 0.0170(7) Uani d . 1 1
C C44 0.7998(4) 0.4074(3) 0.49226(18) 0.0230(8) Uani d . 1 1
H H44A 0.7730 0.3494 0.5176 0.035 Uiso calc R 1 1
H H44B 0.8564 0.3838 0.4595 0.035 Uiso calc R 1 1
H H44C 0.7211 0.4404 0.4704 0.035 Uiso calc R 1 1
C C45 0.9794(3) 0.6662(3) 0.54842(17) 0.0184(7) Uani d . 1 1
H H45A 1.0230 0.7189 0.5247 0.028 Uiso calc R 1 1
H H45B 1.0429 0.6372 0.5823 0.028 Uiso calc R 1 1
H H45C 0.9051 0.6960 0.5686 0.028 Uiso calc R 1 1
C C46 0.8229(3) 0.6279(3) 0.44886(18) 0.0234(8) Uani d . 1 1
H H46A 0.7474 0.6523 0.4706 0.035 Uiso calc R 1 1
H H46B 0.7928 0.5763 0.4165 0.035 Uiso calc R 1 1
H H46C 0.8624 0.6848 0.4271 0.035 Uiso calc R 1 1
C C47 0.7162(4) 0.4826(3) 0.91225(17) 0.0180(8) Uani d . 1 1
C C48 0.6130(3) 0.5179(3) 0.95726(16) 0.0156(7) Uani d . 1 1
C C49 0.6635(4) 0.5694(3) 1.02424(19) 0.0279(9) Uani d . 1 1
H H49A 0.6749 0.6434 1.0185 0.033 Uiso calc R 1 1
H H49B 0.7493 0.5400 1.0419 0.033 Uiso calc R 1 1
C C50 0.5516(4) 0.5472(3) 1.07278(18) 0.0277(8) Uani d . 1 1
H H50A 0.5904 0.5138 1.1133 0.033 Uiso calc R 1 1
H H50B 0.5077 0.6108 1.0843 0.033 Uiso calc R 1 1
C C51 0.4522(3) 0.4754(3) 1.03298(16) 0.0151(7) Uani d . 1 1
H H51 0.3840 0.5194 1.0085 0.018 Uiso calc R 1 1
C C52 0.3776(3) 0.4004(3) 1.07447(18) 0.0169(7) Uani d . 1 1
C C53 0.5329(4) 0.4224(3) 0.98113(18) 0.0220(8) Uani d . 1 1
C C54 0.5194(4) 0.5952(3) 0.9176(2) 0.0291(9) Uani d . 1 1
H H54A 0.5705 0.6549 0.9068 0.044 Uiso calc R 1 1
H H54B 0.4489 0.6161 0.9438 0.044 Uiso calc R 1 1
H H54C 0.4805 0.5630 0.8773 0.044 Uiso calc R 1 1
C C55 0.6250(4) 0.3407(3) 1.0125(2) 0.0327(9) Uani d . 1 1
H H55A 0.6763 0.3110 0.9795 0.049 Uiso calc R 1 1
H H55B 0.5725 0.2876 1.0310 0.049 Uiso calc R 1 1
H H55C 0.6853 0.3711 1.0472 0.049 Uiso calc R 1 1
C C56 0.4404(4) 0.3727(3) 0.92377(19) 0.0312(9) Uani d . 1 1
H H56A 0.4937 0.3517 0.8891 0.047 Uiso calc R 1 1
H H56B 0.3740 0.4222 0.9065 0.047 Uiso calc R 1 1
H H56C 0.3960 0.3133 0.9402 0.047 Uiso calc R 1 1

loop_
_atom_site_aniso_label
_atom_site_aniso_U_11
_atom_site_aniso_U_22
_atom_site_aniso_U_33
_atom_site_aniso_U_12
_atom_site_aniso_U_13
_atom_site_aniso_U_23
O1 0.0247(13) 0.0231(15) 0.0171(12) -0.0045(11) 0.0075(10) 0.0028(12)
O2 0.0354(15) 0.051(2) 0.0237(15) -0.0113(14) 0.0024(12) 0.0165(15)
O3 0.0366(15) 0.0356(18) 0.0121(12) -0.0042(13) 0.0086(10) -0.0037(12)
O4 0.0279(14) 0.042(2) 0.0203(13) 0.0019(13) 0.0121(11) -0.0077(13)
O5 0.0330(14) 0.0398(19) 0.0223(14) -0.0034(13) 0.0106(11) -0.0072(13)
O6 0.0170(12) 0.0339(18) 0.0327(14) -0.0018(12) 0.0079(10) -0.0120(14)
O7 0.0251(13) 0.0265(16) 0.0203(13) -0.0094(11) 0.0083(10) 0.0036(12)
O8 0.0254(13) 0.0361(18) 0.0171(13) -0.0031(12) 0.0026(10) 0.0117(12)
N1 0.044(2) 0.027(2) 0.045(2) 0.0048(17) 0.0105(17) -0.0067(18)
N2 0.0387(19) 0.027(2) 0.0286(18) 0.0020(16) 0.0151(15) -0.0007(17)
N3 0.0296(18) 0.030(2) 0.0298(18) -0.0008(15) 0.0085(14) -0.0003(17)
N4 0.0229(15) 0.025(2) 0.0301(17) -0.0044(14) 0.0122(13) -0.0047(16)
N5 0.0199(14) 0.0147(17) 0.0179(15) -0.0014(12) 0.0094(12) 0.0010(13)
N6 0.0234(15) 0.0170(17) 0.0190(15) -0.0046(13) 0.0044(12) -0.0039(14)
N7 0.0161(14) 0.0195(18) 0.0194(15) 0.0004(12) 0.0078(11) -0.0065(13)
N8 0.0250(15) 0.0181(18) 0.0256(17) 0.0006(13) 0.0090(13) -0.0024(14)
N9 0.050(2) 0.022(2) 0.035(2) 0.0025(16) 0.0246(16) 0.0028(16)
N10 0.0260(16) 0.0245(19) 0.0243(16) 0.0022(14) 0.0065(13) -0.0066(15)
N11 0.0315(17) 0.023(2) 0.0196(15) 0.0019(15) 0.0115(13) -0.0040(15)
N12 0.0250(16) 0.031(2) 0.0236(16) -0.0041(14) 0.0057(13) -0.0092(16)
C1 0.032(2) 0.023(2) 0.042(2) 0.0028(17) 0.0028(18) 0.007(2)
C2 0.032(2) 0.014(2) 0.065(3) 0.0109(17) 0.003(2) -0.003(2)
C3 0.030(2) 0.019(2) 0.040(2) 0.0014(16) 0.0059(17) 0.0005(19)
C4 0.0196(17) 0.026(2) 0.037(2) -0.0024(16) -0.0001(16) 0.0002(19)
C5 0.0232(19) 0.020(2) 0.043(2) -0.0037(16) 0.0116(16) -0.0058(19)
C6 0.0256(19) 0.029(2) 0.033(2) -0.0038(17) 0.0083(16) -0.0038(19)
C7 0.034(2) 0.021(2) 0.0205(18) -0.0073(17) 0.0086(16) -0.0025(18)
C8 0.0197(18) 0.020(2) 0.030(2) -0.0071(15) 0.0082(15) 0.0024(17)
C9 0.0228(17) 0.028(2) 0.0164(17) -0.0136(16) 0.0030(14) -0.0055(16)
C10 0.0209(17) 0.023(2) 0.0251(19) -0.0070(15) 0.0005(14) -0.0016(17)
C11 0.039(2) 0.034(3) 0.0147(17) -0.0046(18) 0.0044(16) 0.0000(17)
C12 0.035(2) 0.028(2) 0.0207(19) 0.0016(17) 0.0084(16) 0.0083(18)
C13 0.0147(16) 0.027(2) 0.0205(17) 0.0024(15) 0.0015(13) 0.0027(17)
C14 0.0210(18) 0.023(2) 0.0228(19) 0.0035(15) 0.0059(15) -0.0011(17)
C15 0.0287(18) 0.0143(19) 0.0099(16) -0.0031(15) 0.0037(14) 0.0022(15)
C16 0.0185(17) 0.018(2) 0.0174(17) 0.0022(14) 0.0028(13) 0.0047(16)
C17 0.0194(16) 0.0113(19) 0.0153(16) -0.0008(14) 0.0031(13) 0.0015(15)
C18 0.0177(16) 0.019(2) 0.0163(17) -0.0028(14) 0.0055(13) -0.0014(15)
C19 0.0230(17) 0.016(2) 0.0142(16) -0.0012(14) 0.0022(13) -0.0058(15)
C20 0.0191(16) 0.0107(19) 0.0216(17) 0.0005(13) 0.0083(13) 0.0011(16)
C21 0.0220(17) 0.020(2) 0.0195(17) -0.0016(15) 0.0014(14) -0.0075(16)
C22 0.0195(17) 0.020(2) 0.028(2) 0.0038(15) 0.0033(15) -0.0026(18)
C23 0.0194(17) 0.024(2) 0.0203(18) 0.0012(15) 0.0004(14) -0.0051(17)
C24 0.0209(18) 0.024(2) 0.0211(18) -0.0017(16) 0.0060(14) -0.0003(17)
C25 0.036(2) 0.026(2) 0.032(2) -0.0020(18) 0.0121(17) 0.0004(19)
C26 0.044(2) 0.026(2) 0.035(2) 0.0074(19) 0.0185(18) 0.0084(19)
C27 0.043(2) 0.033(3) 0.025(2) -0.008(2) 0.0136(18) -0.0075(19)
C28 0.031(2) 0.017(2) 0.029(2) -0.0049(16) 0.0132(16) -0.0036(17)
C29 0.0280(19) 0.013(2) 0.0283(19) -0.0064(15) 0.0102(15) 0.0010(16)
C30 0.0313(19) 0.019(2) 0.0172(17) -0.0053(16) 0.0060(14) -0.0005(16)
C31 0.0256(19) 0.027(2) 0.0215(18) -0.0046(16) 0.0093(15) 0.0007(18)
C32 0.0246(18) 0.016(2) 0.0177(17) -0.0035(15) 0.0072(14) -0.0013(16)
C33 0.0274(19) 0.027(2) 0.0127(17) -0.0054(16) 0.0039(14) 0.0034(16)
C34 0.0182(17) 0.022(2) 0.038(2) 0.0000(15) 0.0086(15) 0.0046(19)
C35 0.028(2) 0.045(3) 0.0167(18) 0.0027(18) 0.0057(15) -0.0064(19)
C36 0.0257(18) 0.025(2) 0.026(2) 0.0026(16) 0.0053(15) -0.0005(18)
C37 0.0195(17) 0.014(2) 0.028(2) -0.0073(14) 0.0094(14) -0.0012(17)
C38 0.0213(16) 0.0108(19) 0.0128(15) -0.0023(13) 0.0025(13) -0.0030(15)
C39 0.0263(17) 0.0144(19) 0.0159(16) 0.0024(14) 0.0052(13) 0.0004(14)
C40 0.0182(15) 0.0108(17) 0.0175(15) 0.0033(12) 0.0024(12) 0.0054(13)
C41 0.0217(17) 0.0117(19) 0.0149(16) -0.0029(14) 0.0037(13) -0.0036(15)
C42 0.0247(17) 0.022(2) 0.0142(16) 0.0045(16) 0.0066(13) 0.0028(16)
C43 0.0229(16) 0.0114(18) 0.0186(16) 0.0001(13) 0.0106(13) -0.0006(14)
C44 0.0315(19) 0.0172(19) 0.0217(18) -0.0032(15) 0.0093(14) -0.0007(15)
C45 0.0187(15) 0.0137(17) 0.0227(17) -0.0016(13) 0.0020(13) 0.0007(15)
C46 0.0191(16) 0.025(2) 0.0261(18) 0.0010(14) 0.0009(13) 0.0106(16)
C47 0.0257(18) 0.016(2) 0.0128(16) -0.0072(15) 0.0028(13) -0.0046(15)
C48 0.0212(17) 0.0134(19) 0.0127(15) -0.0066(14) 0.0040(13) 0.0030(15)
C49 0.033(2) 0.022(2) 0.030(2) -0.0011(16) 0.0064(16) -0.0055(18)
C50 0.040(2) 0.017(2) 0.0256(19) -0.0051(16) -0.0012(15) -0.0021(16)
C51 0.0218(17) 0.0135(19) 0.0108(15) 0.0024(14) 0.0056(13) 0.0018(15)
C52 0.0174(16) 0.0128(19) 0.0217(18) 0.0015(14) 0.0074(13) 0.0001(16)
C53 0.035(2) 0.0065(18) 0.0276(19) -0.0026(14) 0.0204(16) 0.0020(15)
C54 0.0323(19) 0.025(2) 0.028(2) 0.0005(16) -0.0039(16) -0.0089(18)
C55 0.040(2) 0.021(2) 0.041(2) 0.0060(17) 0.0215(18) 0.0063(19)
C56 0.047(2) 0.022(2) 0.0268(19) -0.0158(17) 0.0157(17) -0.0091(17)

loop_
_atom_type_symbol
_atom_type_description
_atom_type_scat_dispersion_real
_atom_type_scat_dispersion_imag
_atom_type_scat_source
C C 0.0033 0.0016 'International Tables Vol C Tables 4.2.6.8 and 6.1.1.4'
H H 0.0000 0.0000 'International Tables Vol C Tables 4.2.6.8 and 6.1.1.4'
N N 0.0061 0.0033 'International Tables Vol C Tables 4.2.6.8 and 6.1.1.4'
O O 0.0106 0.0060 'International Tables Vol C Tables 4.2.6.8 and 6.1.1.4'

loop_
_geom_angle_atom_site_label_1
_geom_angle_atom_site_label_2
_geom_angle_atom_site_label_3
_geom_angle
C42 O1 H1C 109.5
C37 O4 H4C 109.5
C47 O6 H6C 109.5
C52 O7 H7C 109.5
C2 N1 C3 115.8(4)
C6 N2 N3 113.2(3)
C7 N3 N2 110.7(3)
C10 N4 C11 117.6(3)
C15 N5 C14 117.4(3)
C18 N6 N7 111.1(3)
C19 N7 N6 110.7(3)
C22 N8 C23 117.6(3)
C26 N9 C27 116.8(4)
C30 N10 N11 111.8(3)
C31 N11 N10 110.5(3)
C34 N12 C35 117.3(3)
C2 C1 C5 118.1(4)
C2 C1 H1 120.9
C5 C1 H1 120.9
N1 C2 C1 125.3(4)
N1 C2 H2 117.3
C1 C2 H2 117.3
N1 C3 C4 124.3(4)
N1 C3 H3 117.9
C4 C3 H3 117.9
C3 C4 C5 119.2(4)
C3 C4 H4 120.4
C5 C4 H4 120.4
C1 C5 C4 117.3(4)
C1 C5 C6 121.7(4)
C4 C5 C6 121.0(4)
N2 C6 C5 120.2(4)
N2 C6 H6 119.9
C5 C6 H6 119.9
N3 C7 C8 121.5(4)
N3 C7 H7 119.2
C8 C7 H7 119.2
C12 C8 C9 117.5(4)
C12 C8 C7 123.9(4)
C9 C8 C7 118.6(4)
C10 C9 C8 119.2(3)
C10 C9 H9 120.4
C8 C9 H9 120.4
N4 C10 C9 123.0(4)
N4 C10 H10 118.5
C9 C10 H10 118.5
N4 C11 C12 123.1(4)
N4 C11 H11 118.4
C12 C11 H11 118.4
C11 C12 C8 119.6(4)
C11 C12 H12 120.2
C8 C12 H12 120.2
C14 C13 C17 119.6(3)
C14 C13 H13 120.2
C17 C13 H13 120.2
N5 C14 C13 123.0(3)
N5 C14 H14 118.5
C13 C14 H14 118.5
N5 C15 C16 123.3(3)
N5 C15 H15 118.3
C16 C15 H15 118.3
C15 C16 C17 118.7(3)
C15 C16 H16 120.6
C17 C16 H16 120.6
C13 C17 C16 118.0(3)
C13 C17 C18 118.8(3)
C16 C17 C18 123.2(3)
N6 C18 C17 121.3(3)
N6 C18 H18 119.3
C17 C18 H18 119.3
N7 C19 C20 122.0(3)
N7 C19 H19 119.0
C20 C19 H19 119.0
C24 C20 C21 118.3(3)
C24 C20 C19 124.0(3)
C21 C20 C19 117.7(3)
C20 C21 C22 118.2(3)
C20 C21 H21 120.9
C22 C21 H21 120.9
N8 C22 C21 124.0(3)
N8 C22 H22 118.0
C21 C22 H22 118.0
N8 C23 C24 122.8(3)
N8 C23 H23 118.6
C24 C23 H23 118.6
C20 C24 C23 119.1(3)
C20 C24 H24 120.4
C23 C24 H24 120.4
C26 C25 C29 118.8(4)
C26 C25 H25 120.6
C29 C25 H25 120.6
N9 C26 C25 124.0(4)
N9 C26 H26 118.0
C25 C26 H26 118.0
N9 C27 C28 124.3(4)
N9 C27 H27 117.9
C28 C27 H27 117.9
C27 C28 C29 118.8(4)
C27 C28 H28 120.6
C29 C28 H28 120.6
C28 C29 C25 117.3(4)
C28 C29 C30 122.3(4)
C25 C29 C30 120.3(4)
N10 C30 C29 118.9(3)
N10 C30 H30 120.6
C29 C30 H30 120.6
N11 C31 C32 121.5(4)
N11 C31 H31 119.2
C32 C31 H31 119.2
C33 C32 C36 118.4(3)
C33 C32 C31 120.4(3)
C36 C32 C31 121.2(4)
C34 C33 C32 118.6(3)
C34 C33 H33 120.7
C32 C33 H33 120.7
N12 C34 C33 123.7(4)
N12 C34 H34 118.1
C33 C34 H34 118.1
N12 C35 C36 123.1(4)
N12 C35 H35 118.5
C36 C35 H35 118.5
C35 C36 C32 118.8(4)
C35 C36 H36 120.6
C32 C36 H36 120.6
O3 C37 O4 124.4(3)
O3 C37 C38 123.3(3)
O4 C37 C38 112.3(3)
C44 C38 C37 108.7(3)
C44 C38 C39 110.2(3)
C37 C38 C39 113.0(3)
C44 C38 C43 112.3(3)
C37 C38 C43 109.4(3)
C39 C38 C43 103.1(3)
C40 C39 C38 106.5(3)
C40 C39 H39A 110.4
C38 C39 H39A 110.4
C40 C39 H39B 110.4
C38 C39 H39B 110.4
H39A C39 H39B 108.6
C41 C40 C39 105.4(2)
C41 C40 H40A 110.7
C39 C40 H40A 110.7
C41 C40 H40B 110.7
C39 C40 H40B 110.7
H40A C40 H40B 108.8
C42 C41 C40 118.1(3)
C42 C41 C43 113.1(3)
C40 C41 C43 104.4(3)
C42 C41 H41 106.9
C40 C41 H41 106.9
C43 C41 H41 106.9
O2 C42 O1 122.7(4)
O2 C42 C41 122.6(3)
O1 C42 C41 114.7(3)
C46 C43 C45 108.3(3)
C46 C43 C41 112.6(3)
C45 C43 C41 110.7(3)
C46 C43 C38 115.0(3)
C45 C43 C38 111.1(3)
C41 C43 C38 98.8(3)
C38 C44 H44A 109.5
C38 C44 H44B 109.5
H44A C44 H44B 109.5
C38 C44 H44C 109.5
H44A C44 H44C 109.5
H44B C44 H44C 109.5
C43 C45 H45A 109.5
C43 C45 H45B 109.5
H45A C45 H45B 109.5
C43 C45 H45C 109.5
H45A C45 H45C 109.5
H45B C45 H45C 109.5
C43 C46 H46A 109.5
C43 C46 H46B 109.5
H46A C46 H46B 109.5
C43 C46 H46C 109.5
H46A C46 H46C 109.5
H46B C46 H46C 109.5
O5 C47 O6 122.5(3)
O5 C47 C48 122.8(3)
O6 C47 C48 114.7(3)
C47 C48 C54 107.2(3)
C47 C48 C49 118.4(3)
C54 C48 C49 107.7(3)
C47 C48 C53 110.1(3)
C54 C48 C53 111.8(3)
C49 C48 C53 101.5(3)
C48 C49 C50 106.1(3)
C48 C49 H49A 110.5
C50 C49 H49A 110.5
C48 C49 H49B 110.5
C50 C49 H49B 110.5
H49A C49 H49B 108.7
C51 C50 C49 104.1(3)
C51 C50 H50A 110.9
C49 C50 H50A 110.9
C51 C50 H50B 110.9
C49 C50 H50B 110.9
H50A C50 H50B 109.0
C52 C51 C50 115.0(3)
C52 C51 C53 114.0(3)
C50 C51 C53 105.8(3)
C52 C51 H51 107.2
C50 C51 H51 107.2
C53 C51 H51 107.2
O8 C52 O7 123.9(3)
O8 C52 C51 124.5(3)
O7 C52 C51 111.7(3)
C55 C53 C51 111.4(3)
C55 C53 C56 108.6(3)
C51 C53 C56 112.4(3)
C55 C53 C48 112.0(3)
C51 C53 C48 100.0(3)
C56 C53 C48 112.3(3)
C48 C54 H54A 109.5
C48 C54 H54B 109.5
H54A C54 H54B 109.5
C48 C54 H54C 109.5
H54A C54 H54C 109.5
H54B C54 H54C 109.5
C53 C55 H55A 109.5
C53 C55 H55B 109.5
H55A C55 H55B 109.5
C53 C55 H55C 109.5
H55A C55 H55C 109.5
H55B C55 H55C 109.5
C53 C56 H56A 109.5
C53 C56 H56B 109.5
H56A C56 H56B 109.5
C53 C56 H56C 109.5
H56A C56 H56C 109.5
H56B C56 H56C 109.5

loop_
_geom_bond_atom_site_label_1
_geom_bond_atom_site_label_2
_geom_bond_distance
O1 C42 1.322(4)
O1 H1C 0.8200
O2 C42 1.204(4)
O3 C37 1.217(4)
O4 C37 1.305(4)
O4 H4C 0.8200
O5 C47 1.206(4)
O6 C47 1.324(4)
O6 H6C 0.8200
O7 C52 1.336(4)
O7 H7C 0.8200
O8 C52 1.204(4)
N1 C2 1.326(6)
N1 C3 1.337(5)
N2 C6 1.268(5)
N2 N3 1.406(5)
N3 C7 1.274(5)
N4 C10 1.320(5)
N4 C11 1.345(5)
N5 C15 1.336(5)
N5 C14 1.343(5)
N6 C18 1.283(5)
N6 N7 1.419(3)
N7 C19 1.270(5)
N8 C22 1.315(5)
N8 C23 1.345(5)
N9 C26 1.322(6)
N9 C27 1.331(6)
N10 C30 1.283(5)
N10 N11 1.413(4)
N11 C31 1.265(5)
N12 C34 1.331(5)
N12 C35 1.348(5)
C1 C2 1.389(6)
C1 C5 1.388(6)
C1 H1 0.9300
C2 H2 0.9300
C3 C4 1.374(6)
C3 H3 0.9300
C4 C5 1.403(6)
C4 H4 0.9300
C5 C6 1.469(6)
C6 H6 0.9300
C7 C8 1.470(5)
C7 H7 0.9300
C8 C12 1.372(5)
C8 C9 1.397(6)
C9 C10 1.380(5)
C9 H9 0.9300
C10 H10 0.9300
C11 C12 1.369(6)
C11 H11 0.9300
C12 H12 0.9300
C13 C14 1.372(5)
C13 C17 1.384(5)
C13 H13 0.9300
C14 H14 0.9300
C15 C16 1.384(5)
C15 H15 0.9300
C16 C17 1.390(5)
C16 H16 0.9300
C17 C18 1.472(4)
C18 H18 0.9300
C19 C20 1.473(5)
C19 H19 0.9300
C20 C24 1.384(5)
C20 C21 1.393(5)
C21 C22 1.396(5)
C21 H21 0.9300
C22 H22 0.9300
C23 C24 1.389(5)
C23 H23 0.9300
C24 H24 0.9300
C25 C26 1.386(6)
C25 C29 1.400(6)
C25 H25 0.9300
C26 H26 0.9300
C27 C28 1.383(5)
C27 H27 0.9300
C28 C29 1.389(6)
C28 H28 0.9300
C29 C30 1.461(5)
C30 H30 0.9300
C31 C32 1.468(5)
C31 H31 0.9300
C32 C33 1.389(6)
C32 C36 1.392(5)
C33 C34 1.381(5)
C33 H33 0.9300
C34 H34 0.9300
C35 C36 1.380(5)
C35 H35 0.9300
C36 H36 0.9300
C37 C38 1.542(5)
C38 C44 1.519(5)
C38 C39 1.548(5)
C38 C43 1.578(5)
C39 C40 1.546(4)
C39 H39A 0.9700
C39 H39B 0.9700
C40 C41 1.534(5)
C40 H40A 0.9700
C40 H40B 0.9700
C41 C42 1.516(5)
C41 C43 1.574(4)
C41 H41 0.9800
C43 C46 1.518(5)
C43 C45 1.527(5)
C44 H44A 0.9600
C44 H44B 0.9600
C44 H44C 0.9600
C45 H45A 0.9600
C45 H45B 0.9600
C45 H45C 0.9600
C46 H46A 0.9600
C46 H46B 0.9600
C46 H46C 0.9600
C47 C48 1.509(5)
C48 C54 1.536(5)
C48 C49 1.546(5)
C48 C53 1.571(5)
C49 C50 1.582(5)
C49 H49A 0.9700
C49 H49B 0.9700
C50 C51 1.525(5)
C50 H50A 0.9700
C50 H50B 0.9700
C51 C52 1.522(5)
C51 C53 1.543(4)
C51 H51 0.9800
C53 C55 1.496(5)
C53 C56 1.546(5)
C54 H54A 0.9600
C54 H54B 0.9600
C54 H54C 0.9600
C55 H55A 0.9600
C55 H55B 0.9600
C55 H55C 0.9600
C56 H56A 0.9600
C56 H56B 0.9600
C56 H56C 0.9600

loop_
_geom_hbond_atom_site_label_D
_geom_hbond_atom_site_label_H
_geom_hbond_atom_site_label_A
_geom_hbond_site_symmetry_A
_geom_hbond_distance_DH
_geom_hbond_distance_HA
_geom_hbond_distance_DA
_geom_hbond_angle_DHA
O1 H1C N5 2_756 0.82 1.88 2.694(4) 176
O4 H4C N4 . 0.82 1.83 2.639(4) 171
O6 H6C N12 1_655 0.82 1.83 2.641(4) 169
O7 H7C N8 2_547 0.82 1.89 2.702(4) 172
